data_4130070
loop_
_publ_author_name
'Mitra, Shouvik'
'Kandambeth, Sharath'
'Biswal, Bishnu P.'
'Khayum M, Abdul'
'Choudhury, Chandan K.'
'Mehta, Mihir'
'Kaur, Gagandeep'
'Banerjee, Subhrashis'
'Prabhune, Asmita'
'Verma, Sandeep'
'Roy, Sudip'
'Kharul, Ulhas K.'
'Banerjee, Rahul'

_publ_section_title
;
 Self-Exfoliated Guanidinium-Based Ionic Covalent Organic Nanosheets
 (iCONs).
;
_journal_issue 8
_journal_name_full 'Journal of the American Chemical Society'
_journal_page_first 2823
_journal_page_last 2828
_journal_paper_doi 10.1021/jacs.5b13533
_journal_volume 138
_journal_year 2016
_chemical_formula_moiety 'C22 H21 N6 O3, Cl'
_chemical_formula_sum 'C22 H21 Cl N6 O3'
_chemical_formula_weight 452.90
_chemical_name_systematic 'GTA Monomer'
_space_group_crystal_system triclinic
_space_group_IT_number 2
_space_group_name_Hall '-P 1'
_space_group_name_H-M_alt 'P -1'
_atom_sites_solution_hydrogens geom
_atom_sites_solution_primary direct
_atom_sites_solution_secondary difmap
_audit_creation_date 2015-12-21
_audit_creation_method
;
  Olex2 1.2-ac2
  (compiled Nov  7 2012 10:34:12, GUI svn.r4372)
;
_cell_angle_alpha 88.133(4)
_cell_angle_beta 78.480(5)
_cell_angle_gamma 84.582(4)
_cell_formula_units_Z 2
_cell_length_a 8.8088(5)
_cell_length_b 9.7607(5)
_cell_length_c 13.1099(8)
_cell_measurement_reflns_used 2356
_cell_measurement_temperature 298
_cell_measurement_theta_max 26.5750
_cell_measurement_theta_min 3.1020
_cell_volume 1099.44(11)
_computing_cell_refinement
;
CrysAlisPro, Agilent Technologies,
Version 1.171.37.33c (release 11-04-2014 CrysAlis171 .NET)
(compiled Apr 11 2014,15:12:41)
;
_computing_data_collection
;
CrysAlisPro, Agilent Technologies,
Version 1.171.37.33c (release 11-04-2014 CrysAlis171 .NET)
(compiled Apr 11 2014,15:12:41)
;
_computing_data_reduction
;
CrysAlisPro, Agilent Technologies,
Version 1.171.37.33c (release 11-04-2014 CrysAlis171 .NET)
(compiled Apr 11 2014,15:12:41)
;
_computing_molecular_graphics
;
O. V. Dolomanov, L. J. Bourhis, R. J. Gildea, J. A. K. Howard and H. Puschmann,
OLEX2: a complete structure solution, refinement and analysis program.
J. Appl. Cryst. (2009). 42, 339-341.
;
_computing_publication_material
;
O. V. Dolomanov, L. J. Bourhis, R. J. Gildea, J. A. K. Howard and H. Puschmann,
OLEX2: a complete structure solution, refinement and analysis program.
J. Appl. Cryst. (2009). 42, 339-341.
;
_computing_structure_refinement
;
SHELXL, G.M. Sheldrick, Acta Cryst.
(2008). A64, 112-122
;
_computing_structure_solution
;
SHELXS, G.M. Sheldrick, Acta Cryst.
(2008). A64, 112-122
;
_diffrn_ambient_temperature 298
_diffrn_detector 'CCD plate'
_diffrn_detector_area_resol_mean 16.1640
_diffrn_detector_type Eos
_diffrn_measured_fraction_theta_full 0.9982
_diffrn_measured_fraction_theta_max 0.8589
_diffrn_measurement_details
;
#__ type_ start__ end____ width___ exp.time_
  1 omega   13.00   44.00   1.0000   19.3850
omega____ theta____ kappa____ phi______ frames
    -      -19.9032   57.0000   90.0000 31

#__ type_ start__ end____ width___ exp.time_
  2 omega   -8.00   47.00   1.0000   19.3850
omega____ theta____ kappa____ phi______ frames
    -      -19.9032   77.0000  -60.0000 55

#__ type_ start__ end____ width___ exp.time_
  3 omega   -7.00   82.00   1.0000   19.3850
omega____ theta____ kappa____ phi______ frames
    -       19.9032   77.0000 -180.0000 89

#__ type_ start__ end____ width___ exp.time_
  4 omega  -35.00   -3.00   1.0000   19.3850
omega____ theta____ kappa____ phi______ frames
    -      -19.9032  -77.0000  -30.0000 32

#__ type_ start__ end____ width___ exp.time_
  5 omega  -51.00   52.00   1.0000   19.3850
omega____ theta____ kappa____ phi______ frames
    -       19.9032  -77.0000   60.0000 103

#__ type_ start__ end____ width___ exp.time_
  6 omega  -20.00   59.00   1.0000   19.3850
omega____ theta____ kappa____ phi______ frames
    -       19.9032  -99.0000  -60.0000 79
;
_diffrn_measurement_device 'four-circle diffractometer'
_diffrn_measurement_device_type 'SuperNova, Dual, Cu at zero, Eos'
_diffrn_measurement_method '\w scans'
_diffrn_orient_matrix_UB_11 0.0751327000
_diffrn_orient_matrix_UB_12 -0.0084565000
_diffrn_orient_matrix_UB_13 -0.0321620000
_diffrn_orient_matrix_UB_21 -0.0290251000
_diffrn_orient_matrix_UB_22 0.0356783000
_diffrn_orient_matrix_UB_23 -0.0411102000
_diffrn_orient_matrix_UB_31 0.0179042000
_diffrn_orient_matrix_UB_32 0.0631258000
_diffrn_orient_matrix_UB_33 0.0180283000
_diffrn_radiation_monochromator mirror
_diffrn_radiation_probe x-ray
_diffrn_radiation_type 'Mo K\a'
_diffrn_radiation_wavelength 0.71073
_diffrn_reflns_av_R_equivalents 0.0304
_diffrn_reflns_av_unetI/netI 0.0543
_diffrn_reflns_limit_h_max 11
_diffrn_reflns_limit_h_min -10
_diffrn_reflns_limit_k_max 12
_diffrn_reflns_limit_k_min -12
_diffrn_reflns_limit_l_max 17
_diffrn_reflns_limit_l_min -17
_diffrn_reflns_number 8192
_diffrn_reflns_theta_full 25.00
_diffrn_reflns_theta_max 28.98
_diffrn_reflns_theta_min 3.02
_diffrn_source 'SuperNova (Mo) X-ray Source'
_exptl_absorpt_coefficient_mu 0.211
_exptl_absorpt_correction_T_max 0.959
_exptl_absorpt_correction_T_min 0.951
_exptl_absorpt_correction_type multi-scan
_exptl_absorpt_process_details
;
CrysAlisPro, Agilent Technologies,
Version 1.171.37.33c (release 11-04-2014 CrysAlis171 .NET)
(compiled Apr 11 2014,15:12:41)
Empirical absorption correction using spherical harmonics,
 implemented in SCALE3 ABSPACK scaling algorithm.
;
_exptl_crystal_colour 'clear colourless'
_exptl_crystal_colour_lustre clear
_exptl_crystal_colour_primary colourless
_exptl_crystal_density_diffrn 1.368
_exptl_crystal_density_method 'not measured'
_exptl_crystal_description needle
_exptl_crystal_F_000 472
_exptl_crystal_size_max 0.5
_exptl_crystal_size_mid 0.2
_exptl_crystal_size_min 0.2
_refine_diff_density_max 0.496
_refine_diff_density_min -0.219
_refine_diff_density_rms 0.048
_refine_ls_extinction_method none
_refine_ls_goodness_of_fit_ref 1.073
_refine_ls_hydrogen_treatment mixed
_refine_ls_matrix_type full
_refine_ls_number_parameters 292
_refine_ls_number_reflns 5015
_refine_ls_number_restraints 0
_refine_ls_restrained_S_all 1.073
_refine_ls_R_factor_all 0.0897
_refine_ls_R_factor_gt 0.0592
_refine_ls_shift/su_max 0.002
_refine_ls_shift/su_mean 0.000
_refine_ls_structure_factor_coef Fsqd
_refine_ls_weighting_details 'calc w=1/[\s^2^(Fo^2^)+(0.0554P)^2^+0.3680P] where P=(Fo^2^+2Fc^2^)/3'
_refine_ls_weighting_scheme calc
_refine_ls_wR_factor_gt 0.1408
_refine_ls_wR_factor_ref 0.1631
_reflns_number_gt 3394
_reflns_number_total 5015
_reflns_threshold_expression >2sigma(I)
_cod_data_source_file ja5b13533_si_003.cif
_cod_data_source_block TG-Cl_Monomer
_cod_original_cell_volume 1099.44(10)
_cod_database_code 4130070
_chemical_oxdiff_formula 'C20 H15 N5 O5 Cl1'
_reflns_odcompleteness_completeness 99.82
_reflns_odcompleteness_iscentric 1
_reflns_odcompleteness_theta 26.32
_olex2_refinement_description
;
1. Fixed Uiso
 At 1.2 times of:
  H17 of C17, H20 of C20, H23 of C23, H10 of N10, H5 of C5, H22 of C22, H30
  of C30, H31 of C31, H28 of C28, H6 of C6, H29 of C29, H4 of C4, H21 of C21,
  H14 of C14, H3 of C3, H8 of C8, H15 of N15, H12 of N12
 At 1.5 times of:
  H32 of O32, H24 of O24, H25 of O25
2.a Aromatic/amide H refined with riding coordinates:
 N12(H12), N15(H15), C8(H8), C3(H3), C14(H14), N10(H10), C5(H5), C22(H22),
 C30(H30), C31(H31), C28(H28), C6(H6), C29(H29), C4(H4), C21(H21), C20(H20),
 C17(H17), C23(H23)
2.b Idealised tetrahedral OH refined as rotating group:
 O25(H25), O24(H24), O32(H32)
;

loop_
_space_group_symop_id
_space_group_symop_operation_xyz
1 'x, y, z'
2 '-x, -y, -z'

loop_
_atom_site_label
_atom_site_type_symbol
_atom_site_fract_x
_atom_site_fract_y
_atom_site_fract_z
_atom_site_U_iso_or_equiv
_atom_site_adp_type
_atom_site_occupancy
_atom_site_symmetry_multiplicity
_atom_site_calc_flag
_atom_site_refinement_flags
Cl1 Cl 0.29334(8) 0.76095(7) 0.40325(5) 0.0505(2) Uani 1 1 d .
N9 N 0.3153(2) 0.7950(2) 0.69557(16) 0.0439(5) Uani 1 1 d .
O25 O 0.0245(2) 1.0825(2) 0.60117(17) 0.0612(6) Uani 1 1 d .
H25 H -0.0539 1.1342 0.5991 0.092 Uiso 1 1 calc R
N12 N 0.4068(2) 0.4421(2) 0.63579(16) 0.0438(5) Uani 1 1 d .
H12 H 0.4571 0.3709 0.6574 0.053 Uiso 1 1 calc R
N15 N 0.4726(3) 0.5785(2) 0.75718(17) 0.0481(6) Uani 1 1 d .
H15 H 0.4736 0.6591 0.7815 0.058 Uiso 1 1 calc R
O24 O 0.3745(2) 0.06036(19) 0.43173(18) 0.0627(6) Uani 1 1 d .
H24 H 0.3609 -0.0161 0.4130 0.094 Uiso 1 1 calc R
C8 C 0.2347(3) 0.8937(3) 0.6594(2) 0.0432(6) Uani 1 1 d .
H8 H 0.1928 0.8789 0.6014 0.052 Uiso 1 1 calc R
N13 N 0.3281(2) 0.4335(2) 0.55546(16) 0.0434(5) Uani 1 1 d .
O32 O 0.6277(3) 0.1932(2) 0.84834(19) 0.0771(7) Uani 1 1 d .
H32 H 0.6028 0.2521 0.8073 0.116 Uiso 1 1 calc R
C3 C 0.2844(3) 1.0672(3) 0.7821(2) 0.0523(7) Uani 1 1 d .
H3 H 0.3634 1.0075 0.8006 0.063 Uiso 1 1 calc R
C14 C 0.3361(3) 0.3137(3) 0.5183(2) 0.0434(6) Uani 1 1 d .
H14 H 0.3905 0.2410 0.5470 0.052 Uiso 1 1 calc R
C2 C 0.2068(3) 1.0286(3) 0.70712(19) 0.0411(6) Uani 1 1 d .
C7 C 0.0915(3) 1.1211(3) 0.6781(2) 0.0425(6) Uani 1 1 d .
N10 N 0.3246(2) 0.6725(2) 0.64328(17) 0.0453(5) Uani 1 1 d .
H10 H 0.2819 0.6672 0.5902 0.054 Uiso 1 1 calc R
C18 C 0.2622(3) 0.2877(3) 0.4322(2) 0.0447(6) Uani 1 1 d .
C11 C 0.4020(3) 0.5637(3) 0.67839(19) 0.0408(6) Uani 1 1 d .
C5 C 0.1290(4) 1.2801(3) 0.8023(2) 0.0609(8) Uani 1 1 d .
H5 H 0.1012 1.3639 0.8359 0.073 Uiso 1 1 calc R
C19 C 0.2858(3) 0.1573(3) 0.3885(2) 0.0504(7) Uani 1 1 d .
N16 N 0.5443(2) 0.4662(2) 0.80055(16) 0.0445(5) Uani 1 1 d .
C27 C 0.7005(3) 0.2506(3) 0.9154(2) 0.0509(7) Uani 1 1 d .
C22 C 0.1000(4) 0.3610(3) 0.3098(3) 0.0698(9) Uani 1 1 d .
H22 H 0.0349 0.4281 0.2840 0.084 Uiso 1 1 calc R
C30 C 0.8582(4) 0.3482(4) 1.0569(2) 0.0653(9) Uani 1 1 d .
H30 H 0.9121 0.3814 1.1037 0.078 Uiso 1 1 calc R
C31 C 0.7819(3) 0.4372(3) 0.9974(2) 0.0578(8) Uani 1 1 d .
H31 H 0.7844 0.5314 1.0048 0.069 Uiso 1 1 calc R
C28 C 0.7768(4) 0.1606(3) 0.9766(2) 0.0643(8) Uani 1 1 d .
H28 H 0.7752 0.0662 0.9699 0.077 Uiso 1 1 calc R
C6 C 0.0526(3) 1.2464(3) 0.7268(2) 0.0522(7) Uani 1 1 d .
H6 H -0.0252 1.3077 0.7083 0.063 Uiso 1 1 calc R
C29 C 0.8541(4) 0.2088(4) 1.0465(2) 0.0665(9) Uani 1 1 d .
H29 H 0.9041 0.1472 1.0873 0.080 Uiso 1 1 calc R
C4 C 0.2466(4) 1.1916(3) 0.8293(2) 0.0620(8) Uani 1 1 d .
H4 H 0.2998 1.2167 0.8794 0.074 Uiso 1 1 calc R
C21 C 0.1297(4) 0.2327(4) 0.2654(3) 0.0727(10) Uani 1 1 d .
H21 H 0.0863 0.2147 0.2087 0.087 Uiso 1 1 calc R
C20 C 0.2226(4) 0.1312(3) 0.3039(3) 0.0645(8) Uani 1 1 d .
H20 H 0.2427 0.0452 0.2730 0.077 Uiso 1 1 calc R
C26 C 0.7009(3) 0.3919(3) 0.92638(19) 0.0450(6) Uani 1 1 d .
C17 C 0.6194(3) 0.4949(3) 0.8693(2) 0.0470(6) Uani 1 1 d .
H17 H 0.6224 0.5871 0.8839 0.056 Uiso 1 1 calc R
C23 C 0.1666(3) 0.3899(3) 0.3922(2) 0.0564(7) Uani 1 1 d .
H23 H 0.1482 0.4770 0.4213 0.068 Uiso 1 1 calc R

loop_
_atom_site_aniso_label
_atom_site_aniso_U_11
_atom_site_aniso_U_22
_atom_site_aniso_U_33
_atom_site_aniso_U_23
_atom_site_aniso_U_13
_atom_site_aniso_U_12
Cl1 0.0527(4) 0.0387(4) 0.0617(4) -0.0081(3) -0.0233(3) 0.0154(3)
N9 0.0461(12) 0.0322(12) 0.0517(13) -0.0018(10) -0.0111(10) 0.0093(9)
O25 0.0603(13) 0.0504(13) 0.0762(14) -0.0101(10) -0.0308(11) 0.0187(10)
N12 0.0476(12) 0.0312(12) 0.0523(13) 0.0020(10) -0.0161(10) 0.0100(9)
N15 0.0573(13) 0.0343(12) 0.0536(13) -0.0033(10) -0.0197(11) 0.0111(10)
O24 0.0714(13) 0.0339(11) 0.0893(16) 0.0003(11) -0.0353(12) 0.0038(10)
C8 0.0442(14) 0.0365(14) 0.0475(14) -0.0017(11) -0.0112(12) 0.0087(11)
N13 0.0416(11) 0.0366(12) 0.0522(13) 0.0032(10) -0.0139(10) 0.0042(9)
O32 0.1123(19) 0.0507(14) 0.0850(16) 0.0125(12) -0.0598(15) -0.0111(13)
C3 0.0525(16) 0.0456(17) 0.0606(17) 0.0005(13) -0.0198(14) 0.0046(13)
C14 0.0372(13) 0.0330(14) 0.0591(16) 0.0075(12) -0.0098(12) -0.0004(10)
C2 0.0417(13) 0.0331(14) 0.0468(14) 0.0007(11) -0.0082(11) 0.0042(10)
C7 0.0396(13) 0.0361(14) 0.0497(15) -0.0001(11) -0.0072(11) 0.0033(10)
N10 0.0516(12) 0.0327(12) 0.0515(13) -0.0051(10) -0.0171(10) 0.0135(9)
C18 0.0400(13) 0.0361(14) 0.0594(16) 0.0056(12) -0.0136(12) -0.0051(11)
C11 0.0382(13) 0.0356(14) 0.0444(14) 0.0029(11) -0.0041(11) 0.0088(10)
C5 0.0644(19) 0.0412(17) 0.073(2) -0.0146(15) -0.0051(16) 0.0017(14)
C19 0.0498(15) 0.0377(15) 0.0664(18) 0.0085(13) -0.0189(14) -0.0058(12)
N16 0.0443(12) 0.0421(13) 0.0449(12) 0.0025(10) -0.0101(10) 0.0095(9)
C27 0.0555(16) 0.0531(18) 0.0472(15) 0.0071(13) -0.0189(13) -0.0042(13)
C22 0.069(2) 0.054(2) 0.097(3) 0.0173(18) -0.044(2) -0.0030(16)
C30 0.070(2) 0.080(2) 0.0515(17) -0.0005(16) -0.0281(16) -0.0009(17)
C31 0.0645(18) 0.059(2) 0.0517(17) -0.0045(14) -0.0173(15) 0.0012(15)
C28 0.079(2) 0.0549(19) 0.0638(19) 0.0140(15) -0.0300(17) -0.0034(16)
C6 0.0479(15) 0.0343(15) 0.0694(19) -0.0033(13) -0.0046(14) 0.0087(11)
C29 0.072(2) 0.075(2) 0.0564(18) 0.0150(17) -0.0296(17) 0.0033(17)
C4 0.0677(19) 0.055(2) 0.0665(19) -0.0129(16) -0.0208(16) -0.0042(15)
C21 0.087(2) 0.062(2) 0.085(2) 0.0087(18) -0.049(2) -0.0187(18)
C20 0.080(2) 0.0434(18) 0.078(2) 0.0021(16) -0.0315(18) -0.0147(16)
C26 0.0420(13) 0.0527(17) 0.0382(13) 0.0007(12) -0.0071(11) 0.0041(12)
C17 0.0483(15) 0.0434(16) 0.0467(15) -0.0046(12) -0.0079(12) 0.0070(12)
C23 0.0520(16) 0.0425(16) 0.079(2) 0.0073(14) -0.0263(15) -0.0013(13)

loop_
_atom_type_symbol
_atom_type_description
_atom_type_scat_dispersion_real
_atom_type_scat_dispersion_imag
_atom_type_scat_source
C C 0.0033 0.0016 'International Tables Vol C Tables 4.2.6.8 and 6.1.1.4'
H H 0.0000 0.0000 'International Tables Vol C Tables 4.2.6.8 and 6.1.1.4'
Cl Cl 0.1484 0.1585 'International Tables Vol C Tables 4.2.6.8 and 6.1.1.4'
N N 0.0061 0.0033 'International Tables Vol C Tables 4.2.6.8 and 6.1.1.4'
O O 0.0106 0.0060 'International Tables Vol C Tables 4.2.6.8 and 6.1.1.4'

loop_
_geom_angle_atom_site_label_1
_geom_angle_atom_site_label_2
_geom_angle_atom_site_label_3
_geom_angle
C8 N9 N10 113.7(2)
C7 O25 H25 109.5
N13 N12 H12 121.2
C11 N12 H12 121.2
C11 N12 N13 117.7(2)
C11 N15 H15 119.6
C11 N15 N16 120.7(2)
N16 N15 H15 119.6
C19 O24 H24 109.5
N9 C8 H8 119.3
N9 C8 C2 121.4(2)
C2 C8 H8 119.3
C14 N13 N12 114.7(2)
C27 O32 H32 109.5
C2 C3 H3 119.5
C4 C3 H3 119.5
C4 C3 C2 121.0(3)
N13 C14 H14 119.2
N13 C14 C18 121.5(2)
C18 C14 H14 119.2
C3 C2 C8 123.4(2)
C3 C2 C7 118.8(2)
C7 C2 C8 117.8(2)
O25 C7 C2 117.0(2)
O25 C7 C6 123.0(2)
C6 C7 C2 120.0(2)
N9 N10 H10 121.3
C11 N10 N9 117.4(2)
C11 N10 H10 121.3
C19 C18 C14 119.2(2)
C19 C18 C23 119.0(3)
C23 C18 C14 121.8(3)
N12 C11 N15 120.7(2)
N12 C11 N10 120.1(2)
N15 C11 N10 119.2(2)
C6 C5 H5 119.5
C6 C5 C4 120.9(3)
C4 C5 H5 119.5
O24 C19 C18 117.0(2)
O24 C19 C20 122.4(3)
C20 C19 C18 120.5(3)
C17 N16 N15 114.8(2)
O32 C27 C28 116.5(3)
O32 C27 C26 123.8(2)
C28 C27 C26 119.7(3)
C21 C22 H22 119.9
C23 C22 H22 119.9
C23 C22 C21 120.1(3)
C31 C30 H30 120.5
C31 C30 C29 119.0(3)
C29 C30 H30 120.5
C30 C31 H31 118.9
C30 C31 C26 122.3(3)
C26 C31 H31 118.9
C27 C28 H28 119.6
C29 C28 C27 120.9(3)
C29 C28 H28 119.6
C7 C6 H6 120.2
C5 C6 C7 119.7(3)
C5 C6 H6 120.2
C30 C29 H29 119.9
C28 C29 C30 120.2(3)
C28 C29 H29 119.9
C3 C4 C5 119.6(3)
C3 C4 H4 120.2
C5 C4 H4 120.2
C22 C21 H21 119.6
C20 C21 C22 120.8(3)
C20 C21 H21 119.6
C19 C20 H20 120.2
C21 C20 C19 119.7(3)
C21 C20 H20 120.2
C27 C26 C17 124.1(2)
C31 C26 C27 117.9(2)
C31 C26 C17 118.0(3)
N16 C17 C26 123.8(3)
N16 C17 H17 118.1
C26 C17 H17 118.1
C18 C23 H23 120.1
C22 C23 C18 119.8(3)
C22 C23 H23 120.1

loop_
_geom_bond_atom_site_label_1
_geom_bond_atom_site_label_2
_geom_bond_distance
N9 C8 1.278(3)
N9 N10 1.385(3)
O25 H25 0.8200
O25 C7 1.347(3)
N12 H12 0.8600
N12 N13 1.380(3)
N12 C11 1.321(3)
N15 H15 0.8600
N15 C11 1.326(3)
N15 N16 1.377(3)
O24 H24 0.8200
O24 C19 1.353(3)
C8 H8 0.9300
C8 C2 1.455(3)
N13 C14 1.272(3)
O32 H32 0.8200
O32 C27 1.351(3)
C3 H3 0.9300
C3 C2 1.385(4)
C3 C4 1.363(4)
C14 H14 0.9300
C14 C18 1.450(3)
C2 C7 1.396(3)
C7 C6 1.381(3)
N10 H10 0.8600
N10 C11 1.327(3)
C18 C19 1.394(4)
C18 C23 1.401(3)
C5 H5 0.9300
C5 C6 1.366(4)
C5 C4 1.380(4)
C19 C20 1.377(4)
N16 C17 1.272(3)
C27 C28 1.387(4)
C27 C26 1.391(4)
C22 H22 0.9300
C22 C21 1.378(5)
C22 C23 1.377(4)
C30 H30 0.9300
C30 C31 1.368(4)
C30 C29 1.377(5)
C31 H31 0.9300
C31 C26 1.386(4)
C28 H28 0.9300
C28 C29 1.365(4)
C6 H6 0.9300
C29 H29 0.9300
C4 H4 0.9300
C21 H21 0.9300
C21 C20 1.373(4)
C20 H20 0.9300
C26 C17 1.454(3)
C17 H17 0.9300
C23 H23 0.9300
